data_8105090
loop_
_publ_author_name
'Kama, Dumisani V.'
'Brink, Alice'
'Alberto, Roger'
'Roodt, Andreas'

_publ_section_title
;
 Crystal structure of hexacarbonyl-(\m2-methanoato-k2
 O:O&#x2032;)-(\m2--bis(di-p-tolylphosphino)cyclohexylamine-\k2
 P:P&#x2032;)dirhenium(I), C42H45NO8P2Re2
;
_journal_issue 2
_journal_name_full 'Zeitschrift f\"ur Kristallographie - New Crystal Structures'
_journal_page_first 303
_journal_page_last 305
_journal_paper_doi 10.1515/ncrs-2019-0632
_journal_volume 235
_journal_year 2020
_chemical_formula_moiety 'C42 H45 N O8 P2 Re2'
_chemical_formula_sum 'C42 H45 N O8 P2 Re2'
_chemical_formula_weight 1126.13
_chemical_name_systematic
;
<i>fac</i>-bis(hexacarbonyl-<i>\m</i>~2~-methoxy)(<i>\m</i>~2~-
bis(di-<i>p</i>-tolylphosphino) cyclohexylamine)dirhenium(I)
;
_space_group_crystal_system monoclinic
_space_group_IT_number 15
_space_group_name_Hall '-C 2yc'
_space_group_name_H-M_alt 'C 1 2/c 1'
_atom_sites_solution_hydrogens geom
_atom_sites_solution_primary dual
_cell_angle_alpha 90
_cell_angle_beta 121.383(3)
_cell_angle_gamma 90
_cell_formula_units_Z 4
_cell_length_a 24.1612(7)
_cell_length_b 13.0229(3)
_cell_length_c 14.9180(4)
_cell_measurement_reflns_used 4842
_cell_measurement_temperature 173(2)
_cell_measurement_theta_max 32.631
_cell_measurement_theta_min 2.791
_cell_volume 4007.2(2)
_computing_cell_refinement 'CrysAlis^Pro^, Ver. 1.171.37.31 [1]'
_computing_data_collection 'CrysAlis^Pro^, Ver. 1.171.37.31 [1]'
_computing_data_reduction 'CrysAlis^Pro^, Ver. 1.171.37.31 [1]'
_computing_molecular_graphics 'Diamond 3.2 [4]'
_computing_publication_material 'Olex2-2009 [5]'
_computing_structure_refinement 'SHELXL-2018/3 [3]'
_computing_structure_solution 'SHELXT-2018/2 [2]'
_diffrn_ambient_environment N~2~
_diffrn_ambient_temperature 173.15
_diffrn_detector 'CCD plate'
_diffrn_detector_area_resol_mean 10.4498
_diffrn_detector_type Ruby
_diffrn_measured_fraction_theta_full 0.999
_diffrn_measured_fraction_theta_max 0.999
_diffrn_measurement_device 'four-circle diffractometer'
_diffrn_measurement_device_type 'Xcalibur, Ruby'
_diffrn_measurement_method '\w scans'
_diffrn_radiation_monochromator graphite
_diffrn_radiation_type MoK\a
_diffrn_radiation_wavelength 0.71073
_diffrn_reflns_av_R_equivalents 0.0487
_diffrn_reflns_av_unetI/netI 0.0353
_diffrn_reflns_Laue_measured_fraction_full 0.999
_diffrn_reflns_Laue_measured_fraction_max 0.999
_diffrn_reflns_limit_h_max 31
_diffrn_reflns_limit_h_min -28
_diffrn_reflns_limit_k_max 17
_diffrn_reflns_limit_k_min -17
_diffrn_reflns_limit_l_max 19
_diffrn_reflns_limit_l_min -19
_diffrn_reflns_number 20362
_diffrn_reflns_point_group_measured_fraction_full 0.999
_diffrn_reflns_point_group_measured_fraction_max 0.999
_diffrn_reflns_theta_full 25.242
_diffrn_reflns_theta_max 27.999
_diffrn_reflns_theta_min 2.748
_diffrn_source 'Enhance (Mo) X-ray Source'
_diffrn_standards_number 0
_exptl_absorpt_coefficient_mu 6.170
_exptl_absorpt_correction_T_max 1.00000
_exptl_absorpt_correction_T_min 0.37857
_exptl_absorpt_correction_type multi-scan
_exptl_absorpt_process_details
;
CrysAlisPro, Agilent Technologies,

Version 1.171.37.31 (release 14-01-2014 CrysAlis171 .NET)

(compiled Jan 14 2014,18:38:05)

Empirical absorption correction using spherical harmonics,

 implemented in SCALE3 ABSPACK scaling algorithm.
;
_exptl_crystal_colour colourless
_exptl_crystal_density_diffrn 1.867
_exptl_crystal_description cube
_exptl_crystal_F_000 2192
_exptl_crystal_size_max 0.301
_exptl_crystal_size_mid 0.219
_exptl_crystal_size_min 0.101
_refine_diff_density_max 0.877
_refine_diff_density_min -1.005
_refine_diff_density_rms 0.129
_refine_ls_extinction_coef .
_refine_ls_extinction_method none
_refine_ls_goodness_of_fit_ref 1.088
_refine_ls_hydrogen_treatment constr
_refine_ls_matrix_type full
_refine_ls_number_parameters 280
_refine_ls_number_reflns 4842
_refine_ls_number_restraints 0
_refine_ls_restrained_S_all 1.088
_refine_ls_R_factor_all 0.0291
_refine_ls_R_factor_gt 0.0235
_refine_ls_shift/su_max 0.002
_refine_ls_shift/su_mean 0.000
_refine_ls_structure_factor_coef Fsqd
_refine_ls_weighting_details 'w=1/[\s^2^(Fo^2^)+(0.0258P)^2^+3.2472P] where P=(Fo^2^+2Fc^2^)/3'
_refine_ls_weighting_scheme calc
_refine_ls_wR_factor_gt 0.0553
_refine_ls_wR_factor_ref 0.0596
_reflns_Friedel_coverage 0.000
_reflns_Friedel_fraction_full .
_reflns_Friedel_fraction_max .
_reflns_number_gt 4325
_reflns_number_total 4842
_reflns_threshold_expression 'I > 2\s(I)'
_cod_data_source_file suppl_ncrs-2019-0632_suppl.cif
_cod_data_source_block exp_1115
_cod_database_code 8105090
_shelx_space_group_comment
;
The symmetry employed for this shelxl refinement is uniquely defined
by the following loop, which should always be used as a source of
symmetry information in preference to the above space-group names.
They are only intended as comments.
;
_olex2_refinement_description
;
1. Fixed Uiso
 At 1.2 times of:
  All C(H) groups, All C(H,H) groups
 At 1.5 times of:
  All C(H,H,H) groups
2. Others
 Sof(C2)=Sof(H2A)=Sof(H2B)=Sof(C3)=Sof(H3A)=Sof(H3B)=1-FVAR(1)
 Sof(C5)=Sof(H5A)=Sof(H5B)=Sof(C6)=Sof(H6A)=Sof(H6B)=FVAR(1)
 Fixed Sof: C1(0.5) H1(0.5) C4(0.5) H4A(0.5) H4B(0.5)
3.a Ternary CH refined with riding coordinates:
 C1(H1)
3.b Secondary CH2 refined with riding coordinates:
 C2(H2A,H2B), C3(H3A,H3B), C4(H4A,H4B), C5(H5A,H5B), C6(H6A,H6B)
3.c Aromatic/amide H refined with riding coordinates:
 C12(H12), C13(H13), C15(H15), C16(H16), C22(H22), C23(H23), C25(H25), C26(H26)
3.d Idealised Me refined as rotating group:
 C10(H10A,H10B,H10C), C17(H17A,H17B,H17C), C27(H27A,H27B,H27C)
;

loop_
_space_group_symop_operation_xyz
'x, y, z'
'-x, y, -z+1/2'
'x+1/2, y+1/2, z'
'-x+1/2, y+1/2, -z+1/2'
'-x, -y, -z'
'x, -y, z-1/2'
'-x+1/2, -y+1/2, -z'
'x+1/2, -y+1/2, z-1/2'

loop_
_atom_site_label
_atom_site_type_symbol
_atom_site_fract_x
_atom_site_fract_y
_atom_site_fract_z
_atom_site_U_iso_or_equiv
_atom_site_adp_type
_atom_site_occupancy
_atom_site_site_symmetry_order
_atom_site_calc_flag
_atom_site_refinement_flags_posn
_atom_site_refinement_flags_adp
_atom_site_refinement_flags_occupancy
_atom_site_disorder_assembly
_atom_site_disorder_group
Re1 Re 0.58118(2) 0.47544(2) 0.30458(2) 0.01828(5) Uani 1 1 d . . . . .
P1 P 0.57253(4) 0.28372(6) 0.30657(6) 0.01877(16) Uani 1 1 d . . . . .
O1 O 0.66629(15) 0.4689(2) 0.2088(3) 0.0434(7) Uani 1 1 d . . . . .
O2 O 0.70610(13) 0.4610(2) 0.5205(2) 0.0424(7) Uani 1 1 d . . . . .
O3 O 0.61366(14) 0.70554(19) 0.3340(2) 0.0410(7) Uani 1 1 d . . . . .
O4 O 0.50841(11) 0.48377(15) 0.34506(17) 0.0197(5) Uani 1 1 d . . . . .
N1 N 0.500000 0.2205(3) 0.250000 0.0287(9) Uani 1 2 d S T P . .
C1 C 0.5086(4) 0.1046(5) 0.2371(7) 0.0241(17) Uani 0.5 1 d . . . A -1
H1 H 0.556581 0.094189 0.279693 0.029 Uiso 0.5 1 calc R . . A -1
C2 C 0.4838(5) 0.0431(6) 0.2942(8) 0.038(2) Uani 0.496(10) 1 d . . . A -1
H2A H 0.435990 0.048198 0.256494 0.046 Uiso 0.496(10) 1 calc R . . A -1
H2B H 0.501635 0.071465 0.365639 0.046 Uiso 0.496(10) 1 calc R . . A -1
C3 C 0.5035(6) -0.0687(7) 0.3017(9) 0.044(3) Uani 0.496(10) 1 d . . . A -1
H3A H 0.550857 -0.074524 0.351472 0.052 Uiso 0.496(10) 1 calc R . . A -1
H3B H 0.481587 -0.109112 0.330528 0.052 Uiso 0.496(10) 1 calc R . . A -1
C4 C 0.4871(6) -0.1144(7) 0.1976(9) 0.053(3) Uani 0.5 1 d . . . A -1
H4A H 0.505993 -0.184083 0.209492 0.063 Uiso 0.5 1 calc R . . A -1
H4B H 0.439407 -0.121072 0.152260 0.063 Uiso 0.5 1 calc R . . A -1
C5 C 0.5115(5) -0.0512(6) 0.1421(8) 0.047(3) Uani 0.504(10) 1 d . . . A -1
H5A H 0.495894 -0.080693 0.071679 0.057 Uiso 0.504(10) 1 calc R . . A -1
H5B H 0.559528 -0.053007 0.181971 0.057 Uiso 0.504(10) 1 calc R . . A -1
C6 C 0.4889(4) 0.0589(6) 0.1306(7) 0.036(2) Uani 0.504(10) 1 d . . . A -1
H6A H 0.441146 0.061558 0.084157 0.043 Uiso 0.504(10) 1 calc R . . A -1
H6B H 0.508098 0.100007 0.097694 0.043 Uiso 0.504(10) 1 calc R . . A -1
C7 C 0.63491(18) 0.4684(2) 0.2450(3) 0.0269(7) Uani 1 1 d . . . . .
C8 C 0.65878(18) 0.4640(2) 0.4412(3) 0.0295(8) Uani 1 1 d . . . . .
C9 C 0.59822(17) 0.6212(3) 0.3189(3) 0.0266(7) Uani 1 1 d . . . . .
C10 C 0.51434(17) 0.5646(3) 0.4137(3) 0.0286(7) Uani 1 1 d . . . . .
H10A H 0.555539 0.557644 0.480574 0.043 Uiso 1 1 calc GR . . . .
H10B H 0.478362 0.560876 0.426108 0.043 Uiso 1 1 calc GR . . . .
H10C H 0.513205 0.630810 0.381605 0.043 Uiso 1 1 calc GR . . . .
C11 C 0.61475(15) 0.2327(2) 0.4400(2) 0.0218(6) Uani 1 1 d . . . . .
C12 C 0.59915(15) 0.2794(3) 0.5081(2) 0.0249(7) Uani 1 1 d . . . . .
H12 H 0.573836 0.340372 0.486723 0.030 Uiso 1 1 calc R . . . .
C13 C 0.61998(17) 0.2384(3) 0.6068(3) 0.0284(7) Uani 1 1 d . . . . .
H13 H 0.607712 0.270622 0.651011 0.034 Uiso 1 1 calc R . . . .
C14 C 0.65837(19) 0.1513(3) 0.6413(3) 0.0337(8) Uani 1 1 d . . . . .
C15 C 0.6754(2) 0.1069(3) 0.5748(3) 0.0426(10) Uani 1 1 d . . . . .
H15 H 0.702661 0.048100 0.597864 0.051 Uiso 1 1 calc R . . . .
C16 C 0.65379(19) 0.1458(3) 0.4752(3) 0.0339(8) Uani 1 1 d . . . . .
H16 H 0.665750 0.112920 0.430889 0.041 Uiso 1 1 calc R . . . .
C17 C 0.6830(2) 0.1061(3) 0.7492(3) 0.0486(11) Uani 1 1 d . . . . .
H17A H 0.730077 0.115346 0.792625 0.073 Uiso 1 1 calc GR . . . .
H17B H 0.672644 0.032746 0.742582 0.073 Uiso 1 1 calc GR . . . .
H17C H 0.662210 0.141122 0.782249 0.073 Uiso 1 1 calc GR . . . .
C21 C 0.61410(15) 0.2363(2) 0.2422(2) 0.0213(6) Uani 1 1 d . . . . .
C22 C 0.58046(19) 0.2376(3) 0.1329(3) 0.0371(9) Uani 1 1 d . . . . .
H22 H 0.535541 0.253762 0.094648 0.044 Uiso 1 1 calc R . . . .
C23 C 0.6115(2) 0.2159(3) 0.0793(3) 0.0397(9) Uani 1 1 d . . . . .
H23 H 0.587404 0.217767 0.004730 0.048 Uiso 1 1 calc R . . . .
C24 C 0.67668(18) 0.1913(3) 0.1314(3) 0.0301(8) Uani 1 1 d . . . . .
C25 C 0.70951(17) 0.1906(3) 0.2400(3) 0.0340(8) Uani 1 1 d . . . . .
H25 H 0.754196 0.172912 0.278104 0.041 Uiso 1 1 calc R . . . .
C26 C 0.67974(16) 0.2145(3) 0.2948(3) 0.0275(7) Uani 1 1 d . . . . .
H26 H 0.704463 0.216029 0.369383 0.033 Uiso 1 1 calc R . . . .
C27 C 0.7106(2) 0.1713(3) 0.0718(3) 0.0454(10) Uani 1 1 d . . . . .
H27A H 0.721327 0.236923 0.052334 0.068 Uiso 1 1 calc GR . . . .
H27B H 0.681879 0.131837 0.008227 0.068 Uiso 1 1 calc GR . . . .
H27C H 0.750423 0.132338 0.116296 0.068 Uiso 1 1 calc GR . . . .

loop_
_atom_site_aniso_label
_atom_site_aniso_U_11
_atom_site_aniso_U_22
_atom_site_aniso_U_33
_atom_site_aniso_U_23
_atom_site_aniso_U_13
_atom_site_aniso_U_12
Re1 0.01614(7) 0.01736(8) 0.01989(8) -0.00091(4) 0.00836(6) -0.00115(4)
P1 0.0155(4) 0.0187(4) 0.0194(4) -0.0015(3) 0.0072(3) 0.0005(3)
O1 0.0420(18) 0.0468(17) 0.0601(19) 0.0014(13) 0.0396(16) 0.0007(13)
O2 0.0265(15) 0.0493(17) 0.0319(15) -0.0005(12) 0.0016(12) -0.0022(12)
O3 0.0522(18) 0.0243(13) 0.0489(16) -0.0064(11) 0.0280(14) -0.0121(13)
O4 0.0183(11) 0.0219(11) 0.0154(10) -0.0027(8) 0.0063(9) -0.0001(8)
N1 0.0158(19) 0.0140(17) 0.042(2) 0.000 0.0051(17) 0.000
C1 0.026(5) 0.017(3) 0.027(5) 0.000(3) 0.013(3) 0.001(3)
C2 0.045(5) 0.026(4) 0.042(6) 0.008(4) 0.021(5) 0.001(4)
C3 0.050(6) 0.016(5) 0.057(6) 0.012(5) 0.023(5) 0.005(5)
C4 0.053(7) 0.014(4) 0.077(7) -0.011(5) 0.024(5) -0.001(5)
C5 0.044(5) 0.032(4) 0.061(6) -0.018(4) 0.024(5) 0.003(4)
C6 0.043(5) 0.028(4) 0.035(5) -0.010(3) 0.019(4) -0.001(3)
C7 0.0232(18) 0.0299(18) 0.0260(17) -0.0002(13) 0.0115(15) 0.0001(13)
C8 0.0248(19) 0.0239(17) 0.035(2) -0.0014(14) 0.0125(16) -0.0004(13)
C9 0.0260(17) 0.0279(18) 0.0261(16) -0.0003(13) 0.0138(14) 0.0005(14)
C10 0.0330(19) 0.0287(17) 0.0252(16) -0.0039(14) 0.0158(15) -0.0010(15)
C11 0.0202(16) 0.0235(15) 0.0214(15) 0.0007(12) 0.0105(13) -0.0008(12)
C12 0.0213(16) 0.0266(16) 0.0240(16) 0.0008(13) 0.0098(13) 0.0005(13)
C13 0.0299(19) 0.0322(18) 0.0255(17) -0.0040(14) 0.0163(15) -0.0015(15)
C14 0.041(2) 0.0321(18) 0.0302(18) 0.0066(15) 0.0203(17) 0.0046(16)
C15 0.062(3) 0.0323(19) 0.038(2) 0.0149(16) 0.029(2) 0.0235(19)
C16 0.044(2) 0.0301(18) 0.0307(18) 0.0054(15) 0.0219(17) 0.0122(17)
C17 0.068(3) 0.048(2) 0.035(2) 0.0179(19) 0.031(2) 0.023(2)
C21 0.0207(16) 0.0193(14) 0.0249(15) 0.0004(12) 0.0125(13) 0.0014(12)
C22 0.033(2) 0.047(2) 0.0256(17) 0.0032(16) 0.0114(16) 0.0200(17)
C23 0.048(2) 0.046(2) 0.0273(18) 0.0033(17) 0.0207(17) 0.0168(19)
C24 0.039(2) 0.0243(16) 0.0364(19) 0.0010(14) 0.0259(17) 0.0010(15)
C25 0.0218(18) 0.041(2) 0.043(2) 0.0002(17) 0.0196(16) -0.0014(15)
C26 0.0196(16) 0.0365(18) 0.0251(16) -0.0001(14) 0.0107(13) -0.0017(14)
C27 0.057(3) 0.046(2) 0.057(3) 0.003(2) 0.046(2) 0.003(2)

loop_
_atom_type_symbol
_atom_type_description
_atom_type_scat_dispersion_real
_atom_type_scat_dispersion_imag
_atom_type_scat_source
C C 0.0033 0.0016 'International Tables Vol C Tables 4.2.6.8 and 6.1.1.4'
H H 0.0000 0.0000 'International Tables Vol C Tables 4.2.6.8 and 6.1.1.4'
N N 0.0061 0.0033 'International Tables Vol C Tables 4.2.6.8 and 6.1.1.4'
O O 0.0106 0.0060 'International Tables Vol C Tables 4.2.6.8 and 6.1.1.4'
P P 0.1023 0.0942 'International Tables Vol C Tables 4.2.6.8 and 6.1.1.4'
Re Re -1.0185 7.2310 'International Tables Vol C Tables 4.2.6.8 and 6.1.1.4'

loop_
_geom_angle_atom_site_label_1
_geom_angle_atom_site_label_2
_geom_angle_atom_site_label_3
_geom_angle
_geom_angle_site_symmetry_1
_geom_angle_site_symmetry_3
O4 Re1 P1 91.01(5) 2_655 .
O4 Re1 P1 87.79(6) . .
O4 Re1 O4 76.12(10) . 2_655
C7 Re1 P1 92.20(10) . .
C7 Re1 O4 170.68(12) . .
C7 Re1 O4 94.56(13) . 2_655
C7 Re1 C8 88.04(16) . .
C7 Re1 C9 86.66(14) . .
C8 Re1 P1 87.25(10) . .
C8 Re1 O4 101.27(14) . .
C8 Re1 O4 176.93(12) . 2_655
C8 Re1 C9 85.67(14) . .
C9 Re1 P1 172.86(10) . .
C9 Re1 O4 96.11(11) . 2_655
C9 Re1 O4 94.47(11) . .
N1 P1 Re1 122.98(11) . .
N1 P1 C11 102.14(12) . .
N1 P1 C21 106.34(12) . .
C11 P1 Re1 111.88(10) . .
C21 P1 Re1 105.03(10) . .
C21 P1 C11 107.67(14) . .
Re1 O4 Re1 103.58(10) . 2_655
C10 O4 Re1 116.94(19) . 2_655
C10 O4 Re1 116.83(19) . .
P1 N1 P1 122.4(2) . 2_655
C1 N1 P1 125.3(4) . 2_655
C1 N1 P1 111.2(3) . .
N1 C1 H1 103.8 . .
C2 C1 N1 109.3(5) . .
C2 C1 H1 103.8 . .
C2 C1 C6 112.5(7) . .
C6 C1 N1 121.5(6) . .
C6 C1 H1 103.8 . .
C1 C2 H2A 109.5 . .
C1 C2 H2B 109.5 . .
C1 C2 C3 110.6(8) . .
H2A C2 H2B 108.1 . .
C3 C2 H2A 109.5 . .
C3 C2 H2B 109.5 . .
C2 C3 H3A 108.9 . .
C2 C3 H3B 108.9 . .
H3A C3 H3B 107.7 . .
C4 C3 C2 113.4(7) . .
C4 C3 H3A 108.9 . .
C4 C3 H3B 108.9 . .
C3 C4 H4A 109.1 . .
C3 C4 H4B 109.1 . .
H4A C4 H4B 107.8 . .
C5 C4 C3 112.7(7) . .
C5 C4 H4A 109.1 . .
C5 C4 H4B 109.1 . .
C4 C5 H5A 109.4 . .
C4 C5 H5B 109.4 . .
C4 C5 C6 111.2(8) . .
H5A C5 H5B 108.0 . .
C6 C5 H5A 109.4 . .
C6 C5 H5B 109.4 . .
C1 C6 H6A 109.5 . .
C1 C6 H6B 109.5 . .
C5 C6 C1 110.8(7) . .
C5 C6 H6A 109.5 . .
C5 C6 H6B 109.5 . .
H6A C6 H6B 108.1 . .
O1 C7 Re1 176.9(3) . .
O2 C8 Re1 176.5(3) . .
O3 C9 Re1 174.1(3) . .
O4 C10 H10A 109.5 . .
O4 C10 H10B 109.5 . .
O4 C10 H10C 109.5 . .
H10A C10 H10B 109.5 . .
H10A C10 H10C 109.5 . .
H10B C10 H10C 109.5 . .
C12 C11 P1 115.3(2) . .
C16 C11 P1 126.3(2) . .
C16 C11 C12 117.9(3) . .
C11 C12 H12 119.4 . .
C13 C12 C11 121.2(3) . .
C13 C12 H12 119.4 . .
C12 C13 H13 119.6 . .
C14 C13 C12 120.8(3) . .
C14 C13 H13 119.6 . .
C13 C14 C15 117.9(3) . .
C13 C14 C17 122.0(3) . .
C15 C14 C17 120.1(3) . .
C14 C15 H15 119.1 . .
C14 C15 C16 121.9(3) . .
C16 C15 H15 119.1 . .
C11 C16 H16 119.9 . .
C15 C16 C11 120.3(3) . .
C15 C16 H16 119.9 . .
C14 C17 H17A 109.5 . .
C14 C17 H17B 109.5 . .
C14 C17 H17C 109.5 . .
H17A C17 H17B 109.5 . .
H17A C17 H17C 109.5 . .
H17B C17 H17C 109.5 . .
C22 C21 P1 117.9(2) . .
C26 C21 P1 123.7(2) . .
C26 C21 C22 117.7(3) . .
C21 C22 H22 119.5 . .
C23 C22 C21 120.9(3) . .
C23 C22 H22 119.5 . .
C22 C23 H23 119.2 . .
C22 C23 C24 121.7(3) . .
C24 C23 H23 119.2 . .
C23 C24 C25 116.8(3) . .
C23 C24 C27 121.1(3) . .
C25 C24 C27 122.1(4) . .
C24 C25 H25 118.8 . .
C26 C25 C24 122.4(3) . .
C26 C25 H25 118.8 . .
C21 C26 H26 119.7 . .
C25 C26 C21 120.6(3) . .
C25 C26 H26 119.7 . .
C24 C27 H27A 109.5 . .
C24 C27 H27B 109.5 . .
C24 C27 H27C 109.5 . .
H27A C27 H27B 109.5 . .
H27A C27 H27C 109.5 . .
H27B C27 H27C 109.5 . .

loop_
_geom_bond_atom_site_label_1
_geom_bond_atom_site_label_2
_geom_bond_distance
_geom_bond_site_symmetry_2
Re1 P1 2.5069(8) .
Re1 O4 2.156(2) 2_655
Re1 O4 2.139(2) .
Re1 C7 1.919(4) .
Re1 C8 1.926(4) .
Re1 C9 1.930(3) .
P1 N1 1.7092(19) .
P1 C11 1.824(3) .
P1 C21 1.821(3) .
O1 C7 1.138(4) .
O2 C8 1.140(4) .
O3 C9 1.144(4) .
O4 C10 1.422(4) .
N1 C1 1.549(7) .
C1 H1 1.0000 .
C1 C2 1.502(10) .
C1 C6 1.522(11) .
C2 H2A 0.9900 .
C2 H2B 0.9900 .
C2 C3 1.518(12) .
C3 H3A 0.9900 .
C3 H3B 0.9900 .
C3 C4 1.511(12) .
C4 H4A 0.9900 .
C4 H4B 0.9900 .
C4 C5 1.490(15) .
C5 H5A 0.9900 .
C5 H5B 0.9900 .
C5 C6 1.512(10) .
C6 H6A 0.9900 .
C6 H6B 0.9900 .
C10 H10A 0.9800 .
C10 H10B 0.9800 .
C10 H10C 0.9800 .
C11 C12 1.394(4) .
C11 C16 1.389(4) .
C12 H12 0.9500 .
C12 C13 1.391(4) .
C13 H13 0.9500 .
C13 C14 1.384(5) .
C14 C15 1.384(5) .
C14 C17 1.514(5) .
C15 H15 0.9500 .
C15 C16 1.389(5) .
C16 H16 0.9500 .
C17 H17A 0.9800 .
C17 H17B 0.9800 .
C17 H17C 0.9800 .
C21 C22 1.393(4) .
C21 C26 1.384(4) .
C22 H22 0.9500 .
C22 C23 1.379(5) .
C23 H23 0.9500 .
C23 C24 1.383(5) .
C24 C25 1.384(5) .
C24 C27 1.512(5) .
C25 H25 0.9500 .
C25 C26 1.377(5) .
C26 H26 0.9500 .
C27 H27A 0.9800 .
C27 H27B 0.9800 .
C27 H27C 0.9800 .

loop_
_geom_torsion_atom_site_label_1
_geom_torsion_atom_site_label_2
_geom_torsion_atom_site_label_3
_geom_torsion_atom_site_label_4
_geom_torsion
_geom_torsion_site_symmetry_1
_geom_torsion_site_symmetry_2
_geom_torsion_site_symmetry_3
_geom_torsion_site_symmetry_4
Re1 P1 N1 P1 -3.55(2) . . . 2_655
Re1 P1 N1 C1 164.8(3) . . . .
Re1 P1 C11 C12 50.9(3) . . . .
Re1 P1 C11 C16 -137.4(3) . . . .
Re1 P1 C21 C22 -80.1(3) . . . .
Re1 P1 C21 C26 89.3(3) . . . .
P1 N1 C1 C2 122.0(6) . . . .
P1 N1 C1 C2 -70.1(8) 2_655 . . .
P1 N1 C1 C6 63.5(7) 2_655 . . .
P1 N1 C1 C6 -104.4(7) . . . .
P1 C11 C12 C13 170.1(3) . . . .
P1 C11 C16 C15 -170.6(3) . . . .
P1 C21 C22 C23 171.3(3) . . . .
P1 C21 C26 C25 -172.3(3) . . . .
N1 P1 C11 C12 -82.4(3) . . . .
N1 P1 C11 C16 89.2(3) . . . .
N1 P1 C21 C22 51.6(3) . . . .
N1 P1 C21 C26 -139.0(3) . . . .
N1 C1 C2 C3 -168.7(7) . . . .
N1 C1 C6 C5 171.3(7) . . . .
C1 C2 C3 C4 -50.7(11) . . . .
C2 C1 C6 C5 -56.4(10) . . . .
C2 C3 C4 C5 51.8(11) . . . .
C3 C4 C5 C6 -53.6(11) . . . .
C4 C5 C6 C1 55.6(10) . . . .
C6 C1 C2 C3 53.3(10) . . . .
C11 P1 N1 P1 122.89(11) . . . 2_655
C11 P1 N1 C1 -68.8(3) . . . .
C11 P1 C21 C22 160.5(3) . . . .
C11 P1 C21 C26 -30.1(3) . . . .
C11 C12 C13 C14 1.7(5) . . . .
C12 C11 C16 C15 0.9(6) . . . .
C12 C13 C14 C15 0.2(6) . . . .
C12 C13 C14 C17 178.7(4) . . . .
C13 C14 C15 C16 -1.6(6) . . . .
C14 C15 C16 C11 1.1(6) . . . .
C16 C11 C12 C13 -2.3(5) . . . .
C17 C14 C15 C16 179.9(4) . . . .
C21 P1 N1 P1 -124.37(11) . . . 2_655
C21 P1 N1 C1 43.9(3) . . . .
C21 P1 C11 C12 165.8(2) . . . .
C21 P1 C11 C16 -22.5(4) . . . .
C21 C22 C23 C24 0.4(6) . . . .
C22 C21 C26 C25 -2.8(5) . . . .
C22 C23 C24 C25 -0.6(6) . . . .
C22 C23 C24 C27 -177.8(4) . . . .
C23 C24 C25 C26 -1.0(5) . . . .
C24 C25 C26 C21 2.8(6) . . . .
C26 C21 C22 C23 1.3(5) . . . .
C27 C24 C25 C26 176.2(3) . . . .
